data_7106210
loop_
_publ_author_name
'Hui Wu'
'Wei Zhou'
'Frederick E.Pinkerton'
'Martin S.Meyer'
'Qingrong Yao'
'Srinivas Gadipelli'
'Terrence J.Udovic'
'Taner Yildirim'
'John J. Rush'

_publ_section_title
;
 Sodium magnesium amidoborane: the first mixed-metal amidoborane
;
_journal_name_full Chem.Commun.
_journal_page_first 4102
_journal_paper_doi 10.1039/c0cc05814a
_journal_volume 47
_journal_year 2011
_chemical_formula_sum 'B4 H20 Mg N4 Na2'
_chemical_formula_weight 189.71
_space_group_IT_number 88
_symmetry_cell_setting tetragonal
_symmetry_space_group_name_Hall '-I 4ad'
_symmetry_space_group_name_H-M 'I 41/a :2'
_cell_angle_alpha 90.0
_cell_angle_beta 90.0
_cell_angle_gamma 90.0
_cell_formula_units_Z 4
_cell_length_a 9.4114(7)
_cell_length_b 9.4114
_cell_length_c 12.7128(12)
_cell_measurement_temperature 298
_cell_volume 1126.03(14)
_computing_structure_refinement GSAS
_diffrn_ambient_temperature 298
_diffrn_measurement_device_type x-ray
_diffrn_radiation_probe x-ray
_diffrn_radiation_type 'Cu K\a'
_diffrn_radiation_wavelength 1.5418
_diffrn_radiation_wavelength_wt 1.00
_pd_meas_2theta_range_inc 0.02
_pd_meas_2theta_range_max 74.98
_pd_meas_2theta_range_min 8.0
_pd_proc_2theta_range_inc 0.02
_pd_proc_2theta_range_max 74.9933
_pd_proc_2theta_range_min 8.0133
_pd_proc_ls_prof_R_factor 0.0704
_pd_proc_ls_prof_wR_factor 0.0825
_refine_ls_goodness_of_fit_all 1.014
_refine_ls_matrix_type full
_refine_ls_R_Fsqd_factor 0.07013
_refine_ls_shift/su_max 0.05
_refine_ls_shift/su_mean 0.02
_reflns_d_resolution_high 1.269
_reflns_d_resolution_low 7.568
_reflns_limit_h_max 7
_reflns_limit_h_min 0
_reflns_limit_k_max 7
_reflns_limit_k_min 0
_reflns_limit_l_max 10
_reflns_limit_l_min 0
_reflns_number_total 324
_cod_data_source_file c0cc05814a.txt
_cod_data_source_block NaMgBNH_RT
_cod_depositor_comments
;
The following automatic conversions were performed:

'_geom_angle_publ_flag' value 'N' changed to 'n' according to the
built-in table from CIF Core dictionary named 'cif_core.dic' version
2.4.1 from 2010-06-29 (12 times).

'_geom_bond_publ_flag' value 'N'
changed to 'n' according to the built-in table from CIF Core
dictionary named 'cif_core.dic' version 2.4.1 from 2010-06-29 (27
times).

Automatic conversion script
Id: cif_fix_values 1646 2011-03-28 12:23:43Z adriana 
;
_cod_original_cell_volume 1126.04(13)
_cod_original_sg_symbol_H-M 'I 41/a'
_cod_database_code 7106210

loop_
_symmetry_equiv_pos_site_id
_symmetry_equiv_pos_as_xyz
1 +x,+y,+z
2 -y+3/4,+x+1/4,+z+1/4
3 -x+1/2,-y,+z+1/2
4 +y+3/4,-x+3/4,+z+3/4
-1 -x,-y,-z
-2 +y+1/4,-x+3/4,-z+3/4
-3 +x+1/2,+y,-z+1/2
-4 -y+1/4,+x+1/4,-z+1/4
101 +x+1/2,+y+1/2,+z+1/2
102 -y+1/4,+x+3/4,+z+3/4
103 -x,-y+1/2,+z
104 +y+1/4,-x+1/4,+z+1/4
-101 -x+1/2,-y+1/2,-z+1/2
-102 +y+3/4,-x+1/4,-z+1/4
-103 +x,+y+1/2,-z
-104 -y+3/4,+x+3/4,-z+3/4

loop_
_atom_site_type_symbol
_atom_site_label
_atom_site_fract_x
_atom_site_fract_y
_atom_site_fract_z
_atom_site_occupancy
_atom_site_thermal_displace_type
_atom_site_U_iso_or_equiv
_atom_site_symmetry_multiplicity
B B 0.5360(7) 0.5049(4) 0.2351(3) 1.0 Uiso 0.02884 16
N N 0.6204(7) 0.3769(4) 0.2821(3) 1.0 Uiso 0.01871 16
H H1 0.49198 0.58431 0.30544 1.0 Uiso 0.076 16
H H2 0.4335 0.45882 0.18488 1.0 Uiso 0.076 16
H H3 0.60983 0.57778 0.17553 1.0 Uiso 0.076 16
H H4 0.7066 0.41217 0.3245 1.0 Uiso 0.076 16
H H5 0.65406 0.31526 0.22017 1.0 Uiso 0.076 16
Mg MG 0.5 0.25 0.375 1.0 Uiso 0.02682 4
Na NA 0.5 0.0 0.0 1.0 Uiso 0.03471 8

loop_
_atom_type_symbol
_atom_type_scat_dispersion_real
_atom_type_scat_dispersion_imag
_atom_type_scat_Cromer_Mann_a1
_atom_type_scat_Cromer_Mann_a2
_atom_type_scat_Cromer_Mann_a3
_atom_type_scat_Cromer_Mann_a4
_atom_type_scat_Cromer_Mann_b1
_atom_type_scat_Cromer_Mann_b2
_atom_type_scat_Cromer_Mann_b3
_atom_type_scat_Cromer_Mann_b4
_atom_type_scat_Cromer_Mann_c
_atom_type_scat_source
B 0.000 0.000 2.05450 23.2185 1.33260 1.02100 1.09790 60.3498 0.70680 0.14030 -0.1932 International_Tables_Vol_C
N 0.000 0.000 12.2126 0.00570 3.13220 9.89330 2.01250 28.9975 1.16630 0.58260 -11.529 International_Tables_Vol_C
H 0.000 0.000 0.49300 10.5109 0.32291 26.1257 0.14019 3.14236 0.04081 57.7997 0.00304 International_Tables_Vol_C
Mg 0.000 0.000 5.42040 2.82750 2.17350 79.2611 1.22690 0.38080 2.30730 7.19370 0.85840 International_Tables_Vol_C
Na 0.000 0.000 4.76260 3.28500 3.17360 8.84220 1.26740 0.31360 1.11280 129.424 0.67600 International_Tables_Vol_C

loop_
_geom_angle_atom_site_label_1
_geom_angle_atom_site_label_2
_geom_angle_atom_site_label_3
_geom_angle
_geom_angle_site_symmetry_1
_geom_angle_site_symmetry_2
_geom_angle_site_symmetry_3
_geom_angle_publ_flag
N B H1 111.14 1_555 . 1_555 n
N B H2 108.92 1_555 . 1_555 n
N B H3 112.10 1_555 . 1_555 n
H1 B H2 108.91 1_555 . 1_555 n
H1 B H3 107.23 1_555 . 1_555 n
H2 B H3 108.42 1_555 . 1_555 n
B N H4 110.68 1_555 . 1_555 n
B N H5 107.43 1_555 . 1_555 n
B N MG 113.2(4) 1_555 . 1_555 n
H4 N H5 109.90 1_555 . 1_555 n
H4 N MG 108.99 1_555 . 1_555 n
H5 N MG 106.56 1_555 . 1_555 n

loop_
_geom_bond_atom_site_label_1
_geom_bond_atom_site_label_2
_geom_bond_distance
_geom_bond_site_symmetry_1
_geom_bond_site_symmetry_2
_geom_bond_publ_flag
B N 1.562(7) . 1_555 n
B H1 1.236 . 1_555 n
B H2 1.236) . 1_555 n
B H3 1.236 . 1_555 n
B MG 3.006(4) . 1_555 n
B NA 3.068(5) . 2_555 n
B NA 3.009(5) . 103_655 n
N B 1.562(7) . 1_555 n
N H4 1.028 . 1_555 n
N H5 1.028 . 1_555 n
N MG 2.026(5) . 1_555 n
H1 B 1.236 . 1_555 n
H1 H5 2.207 . 104_565 n
H2 B 1.236 . 1_555 n
H2 H4 2.183 . -3_455 n
H2 NA 2.462 . 103_655 n
H3 B 1.236 . 1_555 n
H4 N 1.028 . 1_555 n
H4 H2 2.183 . -3_555 n
H5 N 1.028 . 1_555 n
H5 H1 2.207 . 102_644 n
MG N 2.026(5) . 1_555 n
MG N 2.026(5) . -2_555 n
MG N 2.026(5) . 103_655 n
MG N 2.026(5) . -104_434 n
NA B 3.068(5) . 4_454 n
NA B 3.068(5) . -4_645 n
